data_1518248
loop_
_publ_author_name
'Gianetti, Thomas L.'
'Nocton, Gr\'egory'
'Minasian, Stefan G.'
'Kaltsoyannis, Nikolas'
'Kilcoyne, A. L. David'
'Kozimor, Stosh A.'
'Shuh, David K.'
'Tyliszczak, Tolek'
'Bergman, Robert G.'
'Arnold, John'

_publ_section_title
;
 Electron localization in a mixed-valence diniobium benzene complex
;
_journal_issue 2
_journal_name_full 'Chem. Sci.'
_journal_page_first 993
_journal_paper_doi 10.1039/C4SC02705A
_journal_volume 6
_journal_year 2015
_chemical_formula_moiety 'C96 H106 B F20 N6 Nb2, C2 H4 Cl2'
_chemical_formula_sum 'C98 H110 B Cl2 F20 N6 Nb2'
_chemical_formula_weight 2019.45
_chemical_name_common 'Complex 2'
_chemical_properties_physical 'Air-sensitive, Moisture-sensitive'
_space_group_IT_number 14
_symmetry_cell_setting monoclinic
_symmetry_space_group_name_Hall '-P 2ybc'
_symmetry_space_group_name_H-M 'P 1 21/c 1'
_atom_sites_solution_hydrogens geom
_atom_sites_solution_primary direct
_atom_sites_solution_secondary difmap
_cell_angle_alpha 90.00
_cell_angle_beta 90.83(1)
_cell_angle_gamma 90.00
_cell_formula_units_Z 4
_cell_length_a 14.224(3)
_cell_length_b 21.737(3)
_cell_length_c 31.247(2)
_cell_measurement_reflns_used 9568
_cell_measurement_temperature 80(2)
_cell_measurement_theta_max 25.38
_cell_measurement_theta_min 2.68
_cell_volume 9660(3)
_computing_cell_refinement 'Bruker APEX2 v.2011.4'
_computing_data_collection 'Bruker APEX2 v.2011.4'
_computing_data_reduction 'Bruker APEX2 v.2011.4'
_computing_molecular_graphics ORTEP-32
_computing_publication_material WinGX
_computing_structure_refinement SHELXL-97
_computing_structure_solution SIR-92
_diffrn_ambient_temperature 80(2)
_diffrn_detector_area_resol_mean 8.366
_diffrn_measured_fraction_theta_full 1.000
_diffrn_measured_fraction_theta_max 0.997
_diffrn_measurement_device_type 'Bruker APEX-I CCD'
_diffrn_measurement_method '\f and \w scans'
_diffrn_radiation_monochromator graphite
_diffrn_radiation_source 'fine-focus sealed tube'
_diffrn_radiation_type MoK\a
_diffrn_radiation_wavelength 0.71073
_diffrn_reflns_av_R_equivalents 0.0364
_diffrn_reflns_av_sigmaI/netI 0.0313
_diffrn_reflns_limit_h_max 17
_diffrn_reflns_limit_h_min -16
_diffrn_reflns_limit_k_max 26
_diffrn_reflns_limit_k_min -20
_diffrn_reflns_limit_l_max 37
_diffrn_reflns_limit_l_min -37
_diffrn_reflns_number 79928
_diffrn_reflns_theta_full 25.00
_diffrn_reflns_theta_max 25.40
_diffrn_reflns_theta_min 1.14
_exptl_absorpt_coefficient_mu 0.380
_exptl_absorpt_correction_T_max 0.9453
_exptl_absorpt_correction_T_min 0.8508
_exptl_absorpt_correction_type multi-scan
_exptl_absorpt_process_details SADABS
_exptl_crystal_colour red
_exptl_crystal_density_diffrn 1.389
_exptl_crystal_density_method 'not measured'
_exptl_crystal_description rode
_exptl_crystal_F_000 4164
_exptl_crystal_size_max 0.44
_exptl_crystal_size_mid 0.30
_exptl_crystal_size_min 0.15
_refine_diff_density_max 4.099
_refine_diff_density_min -1.369
_refine_diff_density_rms 0.093
_refine_ls_extinction_method none
_refine_ls_goodness_of_fit_ref 1.019
_refine_ls_hydrogen_treatment mixed
_refine_ls_matrix_type full
_refine_ls_number_parameters 1188
_refine_ls_number_reflns 17729
_refine_ls_number_restraints 0
_refine_ls_restrained_S_all 1.019
_refine_ls_R_factor_all 0.0658
_refine_ls_R_factor_gt 0.0514
_refine_ls_shift/su_max 0.001
_refine_ls_shift/su_mean 0.000
_refine_ls_structure_factor_coef Fsqd
_refine_ls_weighting_details 'calc w=1/[\s^2^(Fo^2^)+(0.0660P)^2^+29.5334P] where P=(Fo^2^+2Fc^2^)/3'
_refine_ls_weighting_scheme calc
_refine_ls_wR_factor_gt 0.1321
_refine_ls_wR_factor_ref 0.1422
_reflns_number_gt 14369
_reflns_number_total 17729
_reflns_threshold_expression >2sigma(I)
_cod_data_source_file c4sc02705a2.cif
_cod_data_source_block (1)
_cod_depositor_comments
;
The following automatic conversions were performed:

'_symmetry_cell_setting' value 'Monoclinic' changed to 'monoclinic'
according to
/usr/data/users/saulius/crontab/automatic-downloads/rss-feeds/RSC/lib/dictionaries/cif_core.dic
dictionary named 'cif_core.dic' version 2.4.2 from 2011-04-26.

Automatic conversion script
Id: cif_fix_values 2827 2014-09-09 07:05:25Z andrius 

 Adding full bibliography for 1518248--1518251.cif.
;
_cod_original_cell_volume 9660.2(2)
_cod_original_sg_symbol_H-M P2(1)/c
_cod_database_code 1518248

loop_
_symmetry_equiv_pos_as_xyz
'x, y, z'
'-x, y+1/2, -z+1/2'
'-x, -y, -z'
'x, -y-1/2, z-1/2'

loop_
_atom_site_label
_atom_site_type_symbol
_atom_site_fract_x
_atom_site_fract_y
_atom_site_fract_z
_atom_site_U_iso_or_equiv
_atom_site_adp_type
_atom_site_occupancy
_atom_site_symmetry_multiplicity
_atom_site_calc_flag
_atom_site_refinement_flags
C1 C -0.1464(3) 0.2181(2) 0.33567(12) 0.0289(9) Uani 1 1 d .
H1A H -0.1702 0.2382 0.3096 0.043 Uiso 1 1 calc R
H1B H -0.1738 0.2378 0.3608 0.043 Uiso 1 1 calc R
H1C H -0.1637 0.1745 0.3351 0.043 Uiso 1 1 calc R
C2 C -0.0403(2) 0.22407(17) 0.33792(12) 0.0210(8) Uani 1 1 d .
C3 C 0.0004(3) 0.21776(18) 0.37887(11) 0.0214(8) Uani 1 1 d .
H3 H -0.0420 0.2222 0.4019 0.026 Uiso 1 1 calc R
C4 C 0.0941(3) 0.20592(17) 0.39097(11) 0.0193(7) Uani 1 1 d .
C5 C 0.1092(3) 0.1859(2) 0.43678(12) 0.0289(9) Uani 1 1 d .
H5A H 0.0818 0.1449 0.4408 0.043 Uiso 1 1 calc R
H5B H 0.0788 0.2152 0.4559 0.043 Uiso 1 1 calc R
H5C H 0.1767 0.1844 0.4433 0.043 Uiso 1 1 calc R
C6 C 0.2560(2) 0.18351(17) 0.37708(11) 0.0180(7) Uani 1 1 d .
C7 C 0.2716(3) 0.12093(18) 0.36828(11) 0.0222(8) Uani 1 1 d .
C8 C 0.3589(3) 0.0954(2) 0.37889(12) 0.0280(9) Uani 1 1 d .
H8 H 0.3706 0.0534 0.3725 0.034 Uiso 1 1 calc R
C9 C 0.4289(3) 0.1303(2) 0.39852(13) 0.0302(9) Uani 1 1 d .
H9 H 0.4880 0.1122 0.4055 0.036 Uiso 1 1 calc R
C10 C 0.4121(3) 0.1911(2) 0.40788(12) 0.0268(9) Uani 1 1 d .
H10 H 0.4600 0.2148 0.4215 0.032 Uiso 1 1 calc R
C11 C 0.3262(2) 0.21861(18) 0.39776(11) 0.0213(8) Uani 1 1 d .
C12 C 0.3108(3) 0.28513(19) 0.41139(13) 0.0280(9) Uani 1 1 d .
H12 H 0.2483 0.2989 0.3999 0.034 Uiso 1 1 calc R
C13 C 0.3099(3) 0.2906(2) 0.46030(14) 0.0442(12) Uani 1 1 d .
H13A H 0.2606 0.2641 0.4717 0.066 Uiso 1 1 calc R
H13B H 0.2975 0.3334 0.4683 0.066 Uiso 1 1 calc R
H13C H 0.3711 0.2780 0.4721 0.066 Uiso 1 1 calc R
C14 C 0.3869(3) 0.3285(2) 0.39407(13) 0.0353(10) Uani 1 1 d .
H14A H 0.4484 0.3168 0.4061 0.053 Uiso 1 1 calc R
H14B H 0.3725 0.3710 0.4023 0.053 Uiso 1 1 calc R
H14C H 0.3884 0.3255 0.3628 0.053 Uiso 1 1 calc R
C15 C 0.1961(3) 0.07911(18) 0.34891(14) 0.0296(9) Uani 1 1 d .
H15 H 0.1435 0.1056 0.3380 0.035 Uiso 1 1 calc R
C16 C 0.2328(3) 0.0411(2) 0.31131(14) 0.0369(10) Uani 1 1 d .
H16A H 0.2519 0.0688 0.2883 0.055 Uiso 1 1 calc R
H16B H 0.1829 0.0137 0.3008 0.055 Uiso 1 1 calc R
H16C H 0.2869 0.0166 0.3209 0.055 Uiso 1 1 calc R
C17 C 0.1568(4) 0.0357(2) 0.38306(16) 0.0470(12) Uani 1 1 d .
H17A H 0.2069 0.0084 0.3935 0.070 Uiso 1 1 calc R
H17B H 0.1057 0.0111 0.3705 0.070 Uiso 1 1 calc R
H17C H 0.1327 0.0600 0.4069 0.070 Uiso 1 1 calc R
C18 C -0.0409(2) 0.22603(17) 0.26180(11) 0.0180(7) Uani 1 1 d .
C19 C -0.0857(2) 0.27627(18) 0.24177(11) 0.0210(8) Uani 1 1 d .
C20 C -0.1362(3) 0.26547(19) 0.20387(12) 0.0258(9) Uani 1 1 d .
H20 H -0.1656 0.2991 0.1896 0.031 Uiso 1 1 calc R
C21 C -0.1444(3) 0.2077(2) 0.18668(12) 0.0264(9) Uani 1 1 d .
H21 H -0.1817 0.2014 0.1616 0.032 Uiso 1 1 calc R
C22 C -0.0985(3) 0.15888(19) 0.20581(12) 0.0241(8) Uani 1 1 d .
H22 H -0.1037 0.1190 0.1935 0.029 Uiso 1 1 calc R
C23 C -0.0443(2) 0.16736(17) 0.24323(11) 0.0200(8) Uani 1 1 d .
C24 C 0.0095(3) 0.11268(18) 0.26224(12) 0.0257(8) Uani 1 1 d .
H24 H 0.0622 0.1295 0.2803 0.031 Uiso 1 1 calc R
C25 C -0.0517(4) 0.0735(2) 0.29111(17) 0.0503(13) Uani 1 1 d .
H25A H -0.0730 0.0984 0.3153 0.075 Uiso 1 1 calc R
H25B H -0.0151 0.0385 0.3019 0.075 Uiso 1 1 calc R
H25C H -0.1064 0.0585 0.2748 0.075 Uiso 1 1 calc R
C26 C 0.0530(3) 0.07193(19) 0.22778(13) 0.0320(9) Uani 1 1 d .
H26A H 0.0029 0.0513 0.2114 0.048 Uiso 1 1 calc R
H26B H 0.0937 0.0410 0.2414 0.048 Uiso 1 1 calc R
H26C H 0.0903 0.0974 0.2085 0.048 Uiso 1 1 calc R
C27 C -0.0839(3) 0.34120(19) 0.25963(12) 0.0271(9) Uani 1 1 d .
H27 H -0.0413 0.3414 0.2854 0.032 Uiso 1 1 calc R
C28 C -0.0460(3) 0.3882(2) 0.22768(14) 0.0331(9) Uani 1 1 d .
H28A H 0.0177 0.3764 0.2194 0.050 Uiso 1 1 calc R
H28B H -0.0444 0.4290 0.2410 0.050 Uiso 1 1 calc R
H28C H -0.0870 0.3892 0.2022 0.050 Uiso 1 1 calc R
C29 C -0.1816(3) 0.3629(2) 0.27380(17) 0.0464(12) Uani 1 1 d .
H29A H -0.2256 0.3612 0.2494 0.070 Uiso 1 1 calc R
H29B H -0.1774 0.4053 0.2843 0.070 Uiso 1 1 calc R
H29C H -0.2041 0.3361 0.2967 0.070 Uiso 1 1 calc R
C30 C 0.0850(3) 0.39734(19) 0.36247(13) 0.0321(9) Uani 1 1 d .
C31 C 0.1463(4) 0.4072(2) 0.40264(14) 0.0419(11) Uani 1 1 d .
H31A H 0.1376 0.3727 0.4224 0.063 Uiso 1 1 calc R
H31B H 0.1280 0.4456 0.4167 0.063 Uiso 1 1 calc R
H31C H 0.2125 0.4095 0.3945 0.063 Uiso 1 1 calc R
C32 C -0.0180(4) 0.3903(3) 0.37682(19) 0.0622(17) Uani 1 1 d .
H32A H -0.0594 0.3878 0.3515 0.093 Uiso 1 1 calc R
H32B H -0.0356 0.4259 0.3942 0.093 Uiso 1 1 calc R
H32C H -0.0242 0.3526 0.3938 0.093 Uiso 1 1 calc R
C33 C 0.0987(5) 0.4503(2) 0.33221(17) 0.070(2) Uani 1 1 d .
H33A H 0.1649 0.4526 0.3241 0.104 Uiso 1 1 calc R
H33B H 0.0805 0.4888 0.3463 0.104 Uiso 1 1 calc R
H33C H 0.0595 0.4442 0.3065 0.104 Uiso 1 1 calc R
C34 C 0.6121(2) 0.24669(19) 0.17537(12) 0.0246(8) Uani 1 1 d .
H34A H 0.6439 0.2645 0.2005 0.037 Uiso 1 1 calc R
H34B H 0.6350 0.2667 0.1494 0.037 Uiso 1 1 calc R
H34C H 0.6254 0.2025 0.1741 0.037 Uiso 1 1 calc R
C35 C 0.5075(2) 0.25655(16) 0.17866(11) 0.0176(7) Uani 1 1 d .
C36 C 0.4559(2) 0.25576(17) 0.13920(11) 0.0192(7) Uani 1 1 d .
H36 H 0.4877 0.2342 0.1173 0.023 Uiso 1 1 calc R
C37 C 0.3676(2) 0.27986(16) 0.12519(11) 0.0167(7) Uani 1 1 d .
C38 C 0.3557(3) 0.28802(18) 0.07749(11) 0.0214(8) Uani 1 1 d .
H38A H 0.3422 0.2481 0.0642 0.032 Uiso 1 1 calc R
H38B H 0.4138 0.3049 0.0657 0.032 Uiso 1 1 calc R
H38C H 0.3036 0.3164 0.0716 0.032 Uiso 1 1 calc R
C39 C 0.2142(2) 0.32364(17) 0.13853(11) 0.0183(7) Uani 1 1 d .
C40 C 0.1395(2) 0.29250(18) 0.11835(11) 0.0213(8) Uani 1 1 d .
C41 C 0.0579(3) 0.3260(2) 0.10847(12) 0.0286(9) Uani 1 1 d .
H41 H 0.0066 0.3059 0.0946 0.034 Uiso 1 1 calc R
C42 C 0.0508(3) 0.3874(2) 0.11839(13) 0.0318(10) Uani 1 1 d .
H42 H -0.0056 0.4090 0.1118 0.038 Uiso 1 1 calc R
C43 C 0.1251(3) 0.4178(2) 0.13796(12) 0.0285(9) Uani 1 1 d .
H43 H 0.1193 0.4603 0.1445 0.034 Uiso 1 1 calc R
C44 C 0.2085(2) 0.38692(17) 0.14824(11) 0.0201(8) Uani 1 1 d .
C45 C 0.2927(3) 0.42124(17) 0.16664(12) 0.0235(8) Uani 1 1 d .
H45 H 0.3284 0.3923 0.1857 0.028 Uiso 1 1 calc R
C46 C 0.3576(3) 0.4410(2) 0.13071(14) 0.0325(9) Uani 1 1 d .
H46A H 0.3809 0.4044 0.1159 0.049 Uiso 1 1 calc R
H46B H 0.4109 0.4641 0.1428 0.049 Uiso 1 1 calc R
H46C H 0.3228 0.4671 0.1104 0.049 Uiso 1 1 calc R
C47 C 0.2665(3) 0.47762(19) 0.19306(13) 0.0329(9) Uani 1 1 d .
H47A H 0.2379 0.5088 0.1743 0.049 Uiso 1 1 calc R
H47B H 0.3232 0.4946 0.2068 0.049 Uiso 1 1 calc R
H47C H 0.2216 0.4657 0.2150 0.049 Uiso 1 1 calc R
C48 C 0.1436(3) 0.22515(19) 0.10603(12) 0.0262(8) Uani 1 1 d .
H48 H 0.2062 0.2085 0.1152 0.031 Uiso 1 1 calc R
C49 C 0.1335(3) 0.2172(2) 0.05736(13) 0.0396(11) Uani 1 1 d .
H49A H 0.0697 0.2286 0.0482 0.059 Uiso 1 1 calc R
H49B H 0.1454 0.1742 0.0498 0.059 Uiso 1 1 calc R
H49C H 0.1791 0.2437 0.0430 0.059 Uiso 1 1 calc R
C50 C 0.0670(3) 0.1885(2) 0.12879(13) 0.0308(9) Uani 1 1 d .
H50A H 0.0728 0.1949 0.1598 0.046 Uiso 1 1 calc R
H50B H 0.0743 0.1446 0.1224 0.046 Uiso 1 1 calc R
H50C H 0.0050 0.2024 0.1188 0.046 Uiso 1 1 calc R
C51 C 0.5191(2) 0.26866(17) 0.25558(11) 0.0166(7) Uani 1 1 d .
C52 C 0.5277(2) 0.32770(17) 0.27329(11) 0.0201(8) Uani 1 1 d .
C53 C 0.5746(2) 0.33425(19) 0.31247(12) 0.0236(8) Uani 1 1 d .
H53 H 0.5821 0.3740 0.3247 0.028 Uiso 1 1 calc R
C54 C 0.6106(3) 0.2834(2) 0.33378(12) 0.0281(9) Uani 1 1 d .
H54 H 0.6415 0.2884 0.3607 0.034 Uiso 1 1 calc R
C55 C 0.6017(3) 0.22573(19) 0.31603(12) 0.0243(8) Uani 1 1 d .
H55 H 0.6263 0.1912 0.3311 0.029 Uiso 1 1 calc R
C56 C 0.5570(2) 0.21685(17) 0.27630(11) 0.0198(8) Uani 1 1 d .
C57 C 0.5533(3) 0.15232(18) 0.25792(12) 0.0231(8) Uani 1 1 d .
H57 H 0.5219 0.1547 0.2291 0.028 Uiso 1 1 calc R
C58 C 0.6524(3) 0.1258(2) 0.25192(14) 0.0312(9) Uani 1 1 d .
H58A H 0.6905 0.1552 0.2358 0.047 Uiso 1 1 calc R
H58B H 0.6481 0.0870 0.2361 0.047 Uiso 1 1 calc R
H58C H 0.6819 0.1184 0.2800 0.047 Uiso 1 1 calc R
C59 C 0.4956(3) 0.10852(19) 0.28574(13) 0.0292(9) Uani 1 1 d .
H59A H 0.5272 0.1032 0.3136 0.044 Uiso 1 1 calc R
H59B H 0.4899 0.0685 0.2714 0.044 Uiso 1 1 calc R
H59C H 0.4328 0.1259 0.2900 0.044 Uiso 1 1 calc R
C60 C 0.4888(3) 0.38401(18) 0.25012(12) 0.0237(8) Uani 1 1 d .
H60 H 0.4294 0.3715 0.2349 0.028 Uiso 1 1 calc R
C61 C 0.5578(3) 0.4068(2) 0.21631(14) 0.0344(10) Uani 1 1 d .
H61A H 0.6180 0.4171 0.2301 0.052 Uiso 1 1 calc R
H61B H 0.5319 0.4434 0.2022 0.052 Uiso 1 1 calc R
H61C H 0.5674 0.3744 0.1950 0.052 Uiso 1 1 calc R
C62 C 0.4652(3) 0.43736(19) 0.27999(14) 0.0312(9) Uani 1 1 d .
H62A H 0.4254 0.4224 0.3031 0.047 Uiso 1 1 calc R
H62B H 0.4317 0.4694 0.2638 0.047 Uiso 1 1 calc R
H62C H 0.5234 0.4545 0.2922 0.047 Uiso 1 1 calc R
C63 C 0.3481(3) 0.08376(18) 0.15797(12) 0.0249(8) Uani 1 1 d .
C64 C 0.4528(3) 0.0732(2) 0.15060(15) 0.0363(10) Uani 1 1 d .
H64A H 0.4781 0.1072 0.1338 0.054 Uiso 1 1 calc R
H64B H 0.4614 0.0345 0.1350 0.054 Uiso 1 1 calc R
H64C H 0.4860 0.0710 0.1782 0.054 Uiso 1 1 calc R
C65 C 0.3094(3) 0.03299(19) 0.18633(16) 0.0367(10) Uani 1 1 d .
H65A H 0.3422 0.0337 0.2141 0.055 Uiso 1 1 calc R
H65B H 0.3191 -0.0070 0.1726 0.055 Uiso 1 1 calc R
H65C H 0.2420 0.0396 0.1905 0.055 Uiso 1 1 calc R
C66 C 0.2959(4) 0.0842(2) 0.11452(16) 0.0521(14) Uani 1 1 d .
H66A H 0.2290 0.0926 0.1190 0.078 Uiso 1 1 calc R
H66B H 0.3029 0.0441 0.1007 0.078 Uiso 1 1 calc R
H66C H 0.3225 0.1163 0.0963 0.078 Uiso 1 1 calc R
C67 C 0.1997(2) 0.22472(17) 0.23240(11) 0.0181(7) Uani 1 1 d .
H67 H 0.1766 0.1937 0.2135 0.022 Uiso 1 1 calc R
C68 C 0.2807(2) 0.21232(17) 0.26340(11) 0.0188(7) Uani 1 1 d .
H68 H 0.3098 0.1731 0.2651 0.023 Uiso 1 1 calc R
C69 C 0.3118(2) 0.26329(18) 0.29035(11) 0.0209(8) Uani 1 1 d .
H69 H 0.3529 0.2555 0.3140 0.025 Uiso 1 1 calc R
C70 C 0.2823(3) 0.32278(18) 0.28212(11) 0.0225(8) Uani 1 1 d .
H70 H 0.3132 0.3563 0.2958 0.027 Uiso 1 1 calc R
C71 C 0.2045(2) 0.33428(17) 0.25261(11) 0.0203(8) Uani 1 1 d .
H71 H 0.1849 0.3753 0.2469 0.024 Uiso 1 1 calc R
C72 C 0.1589(3) 0.28590(17) 0.23282(11) 0.0204(8) Uani 1 1 d .
H72 H 0.0997 0.2927 0.2192 0.025 Uiso 1 1 calc R
C73 C 0.6567(3) 0.30202(18) 0.49035(11) 0.0215(8) Uani 1 1 d .
C74 C 0.6752(3) 0.33623(19) 0.45357(12) 0.0253(8) Uani 1 1 d .
C75 C 0.6225(3) 0.38499(19) 0.43939(13) 0.0306(9) Uani 1 1 d .
C76 C 0.5461(3) 0.40433(19) 0.46223(14) 0.0324(10) Uani 1 1 d .
C77 C 0.5236(3) 0.3727(2) 0.49887(13) 0.0289(9) Uani 1 1 d .
C78 C 0.5777(3) 0.32276(18) 0.51171(12) 0.0242(8) Uani 1 1 d .
C79 C 0.8160(3) 0.30126(18) 0.52714(11) 0.0212(8) Uani 1 1 d .
C80 C 0.8954(3) 0.31914(18) 0.50527(11) 0.0229(8) Uani 1 1 d .
C81 C 0.9527(3) 0.36824(19) 0.51705(12) 0.0267(9) Uani 1 1 d .
C82 C 0.9321(3) 0.40143(18) 0.55331(13) 0.0286(9) Uani 1 1 d .
C83 C 0.8551(3) 0.38547(19) 0.57675(12) 0.0279(9) Uani 1 1 d .
C84 C 0.7995(3) 0.33711(18) 0.56327(11) 0.0231(8) Uani 1 1 d .
C85 C 0.6943(2) 0.20500(17) 0.54608(11) 0.0188(7) Uani 1 1 d .
C86 C 0.7428(2) 0.18545(17) 0.58266(11) 0.0205(8) Uani 1 1 d .
C87 C 0.7148(3) 0.13648(18) 0.60758(11) 0.0223(8) Uani 1 1 d .
C88 C 0.6345(3) 0.10477(17) 0.59730(11) 0.0217(8) Uani 1 1 d .
C89 C 0.5824(2) 0.12261(17) 0.56178(11) 0.0207(8) Uani 1 1 d .
C90 C 0.6135(2) 0.17089(17) 0.53737(11) 0.0197(7) Uani 1 1 d .
C91 C 0.7737(3) 0.20132(17) 0.47492(11) 0.0206(8) Uani 1 1 d .
C92 C 0.7259(3) 0.18110(18) 0.43847(11) 0.0222(8) Uani 1 1 d .
C93 C 0.7525(3) 0.13044(18) 0.41477(11) 0.0245(8) Uani 1 1 d .
C94 C 0.8307(3) 0.09738(18) 0.42641(12) 0.0268(9) Uani 1 1 d .
C95 C 0.8813(3) 0.11443(18) 0.46267(12) 0.0247(8) Uani 1 1 d .
C96 C 0.8518(3) 0.16520(18) 0.48542(11) 0.0220(8) Uani 1 1 d .
C97 C 0.3080(3) 0.0795(2) 0.49399(15) 0.0395(11) Uani 1 1 d .
H97A H 0.2997 0.1046 0.4678 0.047 Uiso 1 1 calc R
H97B H 0.3549 0.1004 0.5126 0.047 Uiso 1 1 calc R
C98 C 0.3460(4) 0.0184(2) 0.48168(14) 0.0428(11) Uani 1 1 d .
H98A H 0.4037 0.0247 0.4649 0.051 Uiso 1 1 calc R
H98B H 0.2994 -0.0025 0.4629 0.051 Uiso 1 1 calc R
B1 B 0.7353(3) 0.2528(2) 0.50953(12) 0.0199(8) Uani 1 1 d .
N1 N 0.1669(2) 0.21080(13) 0.36440(9) 0.0168(6) Uani 1 1 d .
N2 N 0.0090(2) 0.23363(13) 0.30235(9) 0.0165(6) Uani 1 1 d .
N3 N 0.1130(2) 0.34064(15) 0.34095(10) 0.0234(7) Uani 1 1 d .
N4 N 0.46510(19) 0.26166(13) 0.21621(9) 0.0155(6) Uani 1 1 d .
N5 N 0.29817(19) 0.29090(13) 0.15225(9) 0.0155(6) Uani 1 1 d .
N6 N 0.3354(2) 0.14261(14) 0.17930(9) 0.0202(6) Uani 1 1 d .
F1 F 0.90359(15) 0.17910(11) 0.52095(7) 0.0275(5) Uani 1 1 d .
F2 F 0.95675(16) 0.08205(11) 0.47543(8) 0.0346(6) Uani 1 1 d .
F3 F 0.85808(18) 0.04861(11) 0.40339(8) 0.0379(6) Uani 1 1 d .
F4 F 0.70175(18) 0.11268(11) 0.38012(7) 0.0329(5) Uani 1 1 d .
F5 F 0.64712(15) 0.21000(10) 0.42417(6) 0.0260(5) Uani 1 1 d .
F6 F 0.75144(16) 0.32136(11) 0.43004(7) 0.0293(5) Uani 1 1 d .
F7 F 0.6453(2) 0.41525(12) 0.40320(8) 0.0424(6) Uani 1 1 d .
F8 F 0.4940(2) 0.45243(12) 0.44926(9) 0.0464(7) Uani 1 1 d .
F9 F 0.44875(17) 0.39001(12) 0.52193(8) 0.0396(6) Uani 1 1 d .
F10 F 0.54972(15) 0.29520(11) 0.54820(7) 0.0297(5) Uani 1 1 d .
F11 F 0.72220(15) 0.32565(11) 0.58695(7) 0.0284(5) Uani 1 1 d .
F12 F 0.83445(19) 0.41695(12) 0.61255(7) 0.0395(6) Uani 1 1 d .
F13 F 0.98814(18) 0.44833(12) 0.56587(8) 0.0419(6) Uani 1 1 d .
F14 F 1.02810(16) 0.38325(12) 0.49383(8) 0.0353(6) Uani 1 1 d .
F15 F 0.92265(15) 0.28892(11) 0.46960(7) 0.0295(5) Uani 1 1 d .
F16 F 0.82227(15) 0.21398(10) 0.59610(6) 0.0250(5) Uani 1 1 d .
F17 F 0.76557(17) 0.11944(10) 0.64255(7) 0.0300(5) Uani 1 1 d .
F18 F 0.60584(16) 0.05687(10) 0.62109(7) 0.0292(5) Uani 1 1 d .
F19 F 0.50375(15) 0.09144(10) 0.55103(7) 0.0277(5) Uani 1 1 d .
F20 F 0.56087(14) 0.18387(10) 0.50203(6) 0.0248(5) Uani 1 1 d .
Nb1 Nb 0.33422(2) 0.219735(14) 0.196967(9) 0.01454(9) Uani 1 1 d .
Nb2 Nb 0.14659(2) 0.275653(14) 0.311485(9) 0.01479(9) Uani 1 1 d .
Cl1 Cl 0.37292(8) -0.03036(5) 0.52599(3) 0.0374(3) Uani 1 1 d .
Cl2 Cl 0.20057(10) 0.07675(9) 0.52081(5) 0.0689(5) Uani 1 1 d .

loop_
_atom_site_aniso_label
_atom_site_aniso_U_11
_atom_site_aniso_U_22
_atom_site_aniso_U_33
_atom_site_aniso_U_23
_atom_site_aniso_U_13
_atom_site_aniso_U_12
C1 0.0173(19) 0.045(3) 0.0249(19) 0.0092(18) 0.0027(15) -0.0005(17)
C2 0.0144(17) 0.026(2) 0.0229(18) 0.0041(15) 0.0026(14) 0.0012(15)
C3 0.0182(18) 0.028(2) 0.0176(17) 0.0008(15) 0.0045(14) 0.0015(15)
C4 0.0207(18) 0.0200(19) 0.0171(17) 0.0008(14) 0.0012(14) -0.0012(14)
C5 0.022(2) 0.046(3) 0.0181(18) 0.0070(17) 0.0001(15) 0.0013(18)
C6 0.0148(17) 0.024(2) 0.0155(16) 0.0030(14) 0.0017(13) -0.0002(14)
C7 0.0210(19) 0.023(2) 0.0222(18) 0.0058(15) -0.0001(15) -0.0015(15)
C8 0.027(2) 0.030(2) 0.027(2) 0.0070(17) 0.0008(16) 0.0066(17)
C9 0.0184(19) 0.043(3) 0.029(2) 0.0075(18) -0.0050(16) 0.0063(18)
C10 0.0172(18) 0.042(3) 0.0215(18) 0.0022(17) -0.0027(15) -0.0050(17)
C11 0.0169(17) 0.031(2) 0.0160(17) 0.0011(15) 0.0022(14) -0.0026(15)
C12 0.0222(19) 0.034(2) 0.028(2) -0.0084(17) -0.0036(16) -0.0036(17)
C13 0.044(3) 0.057(3) 0.032(2) -0.017(2) 0.007(2) -0.017(2)
C14 0.036(2) 0.039(3) 0.031(2) -0.0066(19) -0.0091(18) -0.012(2)
C15 0.028(2) 0.020(2) 0.041(2) 0.0014(17) -0.0100(18) 0.0028(16)
C16 0.047(3) 0.031(2) 0.032(2) 0.0011(18) -0.006(2) -0.006(2)
C17 0.047(3) 0.042(3) 0.052(3) -0.004(2) 0.010(2) -0.017(2)
C18 0.0094(16) 0.027(2) 0.0173(17) 0.0027(15) 0.0011(13) -0.0018(14)
C19 0.0123(17) 0.030(2) 0.0206(17) 0.0049(15) 0.0031(14) 0.0013(15)
C20 0.0167(18) 0.036(2) 0.0247(19) 0.0083(17) -0.0009(15) 0.0024(16)
C21 0.0169(18) 0.041(2) 0.0214(18) 0.0038(17) -0.0039(15) -0.0037(16)
C22 0.0190(18) 0.030(2) 0.0231(18) -0.0012(16) -0.0023(15) -0.0054(16)
C23 0.0142(17) 0.025(2) 0.0205(17) 0.0045(15) 0.0004(14) -0.0025(15)
C24 0.028(2) 0.024(2) 0.0248(19) 0.0036(16) -0.0064(16) -0.0050(16)
C25 0.056(3) 0.039(3) 0.056(3) 0.024(2) 0.020(3) 0.003(2)
C26 0.039(2) 0.025(2) 0.032(2) -0.0005(17) -0.0033(18) 0.0027(18)
C27 0.027(2) 0.031(2) 0.0229(18) 0.0038(16) -0.0018(16) 0.0081(17)
C28 0.036(2) 0.026(2) 0.037(2) 0.0035(18) -0.0041(19) 0.0067(18)
C29 0.036(3) 0.050(3) 0.054(3) 0.001(2) 0.012(2) 0.018(2)
C30 0.042(2) 0.022(2) 0.032(2) -0.0090(17) -0.0065(19) 0.0083(18)
C31 0.057(3) 0.034(3) 0.035(2) -0.011(2) -0.007(2) 0.013(2)
C32 0.048(3) 0.071(4) 0.068(4) -0.039(3) 0.000(3) 0.018(3)
C33 0.139(6) 0.027(3) 0.043(3) -0.007(2) -0.018(3) 0.014(3)
C34 0.0166(18) 0.034(2) 0.0237(19) 0.0060(16) 0.0029(15) 0.0023(16)
C35 0.0164(17) 0.0154(18) 0.0210(17) 0.0028(14) 0.0027(14) -0.0001(14)
C36 0.0186(18) 0.0199(19) 0.0191(17) 0.0018(14) 0.0046(14) 0.0037(14)
C37 0.0200(18) 0.0117(17) 0.0186(17) 0.0023(13) 0.0000(14) -0.0036(14)
C38 0.0199(18) 0.028(2) 0.0166(17) 0.0034(15) 0.0019(14) 0.0009(15)
C39 0.0156(17) 0.025(2) 0.0148(16) 0.0063(14) 0.0026(13) -0.0001(14)
C40 0.0167(18) 0.029(2) 0.0179(17) 0.0032(15) 0.0011(14) -0.0017(15)
C41 0.0179(19) 0.044(3) 0.0241(19) 0.0094(18) -0.0043(15) -0.0010(17)
C42 0.0184(19) 0.042(3) 0.035(2) 0.0139(19) -0.0003(17) 0.0109(18)
C43 0.027(2) 0.031(2) 0.027(2) 0.0099(17) 0.0053(16) 0.0115(17)
C44 0.0195(18) 0.024(2) 0.0174(17) 0.0058(14) 0.0043(14) 0.0032(15)
C45 0.027(2) 0.0186(19) 0.0245(19) 0.0015(15) 0.0000(16) 0.0044(16)
C46 0.027(2) 0.031(2) 0.040(2) -0.0028(19) 0.0077(18) -0.0063(18)
C47 0.045(3) 0.024(2) 0.030(2) 0.0014(17) 0.0016(19) 0.0037(19)
C48 0.0200(19) 0.033(2) 0.0252(19) -0.0010(17) -0.0026(15) -0.0056(17)
C49 0.035(2) 0.054(3) 0.029(2) -0.011(2) 0.0026(19) -0.015(2)
C50 0.029(2) 0.034(2) 0.029(2) 0.0018(18) -0.0046(17) -0.0076(18)
C51 0.0106(16) 0.0233(19) 0.0160(16) 0.0026(14) 0.0014(13) -0.0021(14)
C52 0.0149(17) 0.025(2) 0.0208(17) 0.0035(15) 0.0007(14) -0.0026(15)
C53 0.0177(18) 0.029(2) 0.0238(18) -0.0006(16) -0.0014(15) -0.0038(16)
C54 0.0213(19) 0.042(3) 0.0206(18) 0.0014(17) -0.0036(15) -0.0041(18)
C55 0.0184(18) 0.031(2) 0.0234(18) 0.0101(16) -0.0015(15) 0.0007(16)
C56 0.0110(16) 0.026(2) 0.0227(18) 0.0037(15) 0.0026(14) -0.0012(14)
C57 0.0203(19) 0.025(2) 0.0241(18) 0.0049(16) -0.0013(15) 0.0050(15)
C58 0.028(2) 0.028(2) 0.037(2) 0.0108(18) 0.0046(18) 0.0099(18)
C59 0.028(2) 0.024(2) 0.035(2) 0.0080(17) 0.0023(17) 0.0041(17)
C60 0.0221(19) 0.022(2) 0.0263(19) -0.0005(16) -0.0031(15) -0.0011(15)
C61 0.040(2) 0.031(2) 0.032(2) 0.0104(18) 0.0043(19) -0.0030(19)
C62 0.032(2) 0.023(2) 0.039(2) -0.0017(18) -0.0018(18) -0.0035(17)
C63 0.030(2) 0.019(2) 0.0267(19) -0.0027(15) 0.0008(16) 0.0043(16)
C64 0.036(2) 0.027(2) 0.046(3) -0.0057(19) 0.014(2) 0.0022(19)
C65 0.033(2) 0.020(2) 0.058(3) -0.003(2) 0.013(2) -0.0004(18)
C66 0.076(4) 0.039(3) 0.041(3) -0.018(2) -0.020(3) 0.021(3)
C67 0.0181(17) 0.0201(19) 0.0161(16) -0.0022(14) 0.0023(14) -0.0003(14)
C68 0.0157(17) 0.0198(19) 0.0209(17) 0.0021(14) 0.0011(14) 0.0032(14)
C69 0.0165(18) 0.028(2) 0.0179(17) -0.0014(15) 0.0039(14) -0.0054(15)
C70 0.0237(19) 0.024(2) 0.0204(17) -0.0034(15) 0.0051(15) -0.0100(16)
C71 0.0203(18) 0.0151(18) 0.0256(18) 0.0066(15) 0.0075(15) 0.0004(14)
C72 0.0185(18) 0.027(2) 0.0158(16) 0.0059(14) 0.0060(14) 0.0025(15)
C73 0.0210(18) 0.026(2) 0.0169(17) -0.0020(15) -0.0037(14) -0.0064(16)
C74 0.025(2) 0.029(2) 0.0212(18) -0.0034(16) -0.0038(15) -0.0082(17)
C75 0.038(2) 0.029(2) 0.024(2) 0.0037(17) -0.0103(18) -0.0092(18)
C76 0.034(2) 0.024(2) 0.038(2) -0.0008(18) -0.0164(19) 0.0017(18)
C77 0.023(2) 0.030(2) 0.033(2) -0.0052(17) -0.0030(17) -0.0012(17)
C78 0.0236(19) 0.028(2) 0.0209(18) -0.0004(16) -0.0029(15) -0.0045(16)
C79 0.0200(18) 0.024(2) 0.0194(17) 0.0022(15) -0.0041(14) -0.0006(15)
C80 0.0217(19) 0.028(2) 0.0190(17) -0.0002(15) -0.0018(15) -0.0010(16)
C81 0.0197(19) 0.033(2) 0.027(2) 0.0064(17) -0.0014(16) -0.0050(16)
C82 0.031(2) 0.022(2) 0.033(2) -0.0006(17) -0.0120(17) -0.0076(17)
C83 0.035(2) 0.026(2) 0.0223(19) -0.0051(16) -0.0043(17) 0.0002(17)
C84 0.0229(19) 0.026(2) 0.0208(18) 0.0018(15) -0.0017(15) -0.0006(16)
C85 0.0185(18) 0.0210(19) 0.0170(17) -0.0033(14) 0.0037(14) 0.0014(14)
C86 0.0192(18) 0.024(2) 0.0185(17) -0.0057(15) -0.0016(14) -0.0004(15)
C87 0.026(2) 0.025(2) 0.0155(17) -0.0035(15) -0.0017(15) 0.0060(16)
C88 0.028(2) 0.0183(19) 0.0189(17) 0.0011(14) 0.0090(15) 0.0007(15)
C89 0.0166(17) 0.022(2) 0.0235(18) -0.0054(15) 0.0044(14) -0.0017(15)
C90 0.0171(17) 0.025(2) 0.0166(16) -0.0005(14) 0.0008(14) 0.0013(15)
C91 0.0212(18) 0.024(2) 0.0164(17) -0.0013(15) 0.0021(14) -0.0060(15)
C92 0.0234(19) 0.025(2) 0.0180(17) 0.0045(15) 0.0009(15) -0.0061(16)
C93 0.034(2) 0.026(2) 0.0137(16) 0.0003(15) -0.0004(15) -0.0124(17)
C94 0.039(2) 0.020(2) 0.0212(18) -0.0047(15) 0.0090(17) -0.0082(17)
C95 0.0215(19) 0.026(2) 0.0267(19) 0.0009(16) 0.0046(15) -0.0032(16)
C96 0.0187(18) 0.029(2) 0.0180(17) -0.0026(15) 0.0006(14) -0.0038(16)
C97 0.037(2) 0.044(3) 0.038(2) 0.002(2) 0.001(2) 0.005(2)
C98 0.057(3) 0.045(3) 0.026(2) 0.000(2) 0.006(2) 0.009(2)
B1 0.018(2) 0.028(2) 0.0136(18) -0.0021(16) -0.0024(15) -0.0019(17)
N1 0.0148(14) 0.0188(16) 0.0166(14) 0.0010(12) -0.0019(11) -0.0021(12)
N2 0.0148(14) 0.0192(16) 0.0156(14) 0.0031(12) 0.0009(11) 0.0001(12)
N3 0.0226(16) 0.0244(18) 0.0233(15) 0.0006(13) 0.0009(13) -0.0009(13)
N4 0.0135(14) 0.0169(15) 0.0161(14) 0.0031(11) -0.0007(11) -0.0004(11)
N5 0.0142(14) 0.0162(15) 0.0161(14) 0.0016(11) 0.0003(11) -0.0006(11)
N6 0.0181(15) 0.0220(17) 0.0207(15) 0.0024(12) 0.0025(12) 0.0013(12)
F1 0.0243(11) 0.0352(13) 0.0228(11) -0.0073(10) -0.0071(9) 0.0011(10)
F2 0.0274(12) 0.0349(14) 0.0415(14) -0.0048(11) 0.0017(10) 0.0046(10)
F3 0.0525(16) 0.0298(14) 0.0316(13) -0.0111(10) 0.0044(11) 0.0030(12)
F4 0.0483(15) 0.0284(13) 0.0218(11) -0.0053(9) -0.0086(10) -0.0097(11)
F5 0.0277(12) 0.0302(13) 0.0198(10) 0.0003(9) -0.0070(9) -0.0044(9)
F6 0.0317(12) 0.0353(14) 0.0211(11) 0.0023(9) 0.0045(9) -0.0070(10)
F7 0.0613(17) 0.0367(15) 0.0289(13) 0.0131(11) -0.0064(12) -0.0043(13)
F8 0.0536(17) 0.0326(15) 0.0524(16) 0.0049(12) -0.0189(13) 0.0096(12)
F9 0.0264(13) 0.0414(15) 0.0511(15) -0.0066(12) 0.0005(11) 0.0084(11)
F10 0.0263(12) 0.0358(14) 0.0273(12) 0.0024(10) 0.0080(9) 0.0003(10)
F11 0.0305(12) 0.0332(13) 0.0217(11) -0.0047(9) 0.0046(9) -0.0027(10)
F12 0.0560(17) 0.0340(14) 0.0285(12) -0.0131(11) -0.0002(11) -0.0067(12)
F13 0.0465(15) 0.0312(14) 0.0476(15) -0.0051(12) -0.0107(12) -0.0167(12)
F14 0.0263(12) 0.0396(15) 0.0399(13) 0.0060(11) 0.0011(10) -0.0129(11)
F15 0.0252(12) 0.0375(14) 0.0259(11) -0.0057(10) 0.0063(9) -0.0073(10)
F16 0.0239(11) 0.0299(12) 0.0209(10) -0.0019(9) -0.0069(9) -0.0046(9)
F17 0.0407(14) 0.0270(13) 0.0219(11) 0.0022(9) -0.0084(10) -0.0002(10)
F18 0.0394(13) 0.0203(12) 0.0279(12) 0.0040(9) 0.0050(10) -0.0007(10)
F19 0.0213(11) 0.0287(13) 0.0331(12) 0.0000(10) 0.0039(9) -0.0059(9)
F20 0.0201(11) 0.0311(13) 0.0232(11) 0.0031(9) -0.0054(9) -0.0041(9)
Nb1 0.01322(16) 0.01420(17) 0.01619(15) 0.00145(12) -0.00046(12) 0.00008(12)
Nb2 0.01307(16) 0.01538(17) 0.01595(15) 0.00125(12) 0.00098(12) -0.00139(12)
Cl1 0.0483(6) 0.0323(6) 0.0318(5) 0.0028(4) 0.0076(5) -0.0024(5)
Cl2 0.0440(7) 0.1086(13) 0.0546(8) 0.0264(8) 0.0176(6) 0.0290(8)

loop_
_atom_type_symbol
_atom_type_description
_atom_type_scat_dispersion_real
_atom_type_scat_dispersion_imag
_atom_type_scat_source
C C 0.0033 0.0016 'International Tables Vol C Tables 4.2.6.8 and 6.1.1.4'
H H 0.0000 0.0000 'International Tables Vol C Tables 4.2.6.8 and 6.1.1.4'
B B 0.0013 0.0007 'International Tables Vol C Tables 4.2.6.8 and 6.1.1.4'
N N 0.0061 0.0033 'International Tables Vol C Tables 4.2.6.8 and 6.1.1.4'
F F 0.0171 0.0103 'International Tables Vol C Tables 4.2.6.8 and 6.1.1.4'
Nb Nb -2.0727 0.6215 'International Tables Vol C Tables 4.2.6.8 and 6.1.1.4'
Cl Cl 0.1484 0.1585 'International Tables Vol C Tables 4.2.6.8 and 6.1.1.4'

loop_
_geom_angle_atom_site_label_1
_geom_angle_atom_site_label_2
_geom_angle_atom_site_label_3
_geom_angle
C2 C1 H1A 109.5
C2 C1 H1B 109.5
H1A C1 H1B 109.5
C2 C1 H1C 109.5
H1A C1 H1C 109.5
H1B C1 H1C 109.5
N2 C2 C3 123.9(3)
N2 C2 C1 120.5(3)
C3 C2 C1 115.5(3)
C2 C3 C4 129.9(3)
C2 C3 H3 115.1
C4 C3 H3 115.1
N1 C4 C3 123.9(3)
N1 C4 C5 120.6(3)
C3 C4 C5 115.5(3)
C4 C5 H5A 109.5
C4 C5 H5B 109.5
H5A C5 H5B 109.5
C4 C5 H5C 109.5
H5A C5 H5C 109.5
H5B C5 H5C 109.5
C7 C6 C11 120.1(3)
C7 C6 N1 118.8(3)
C11 C6 N1 121.1(3)
C8 C7 C6 118.7(4)
C8 C7 C15 118.4(4)
C6 C7 C15 122.8(3)
C9 C8 C7 121.3(4)
C9 C8 H8 119.4
C7 C8 H8 119.4
C10 C9 C8 119.6(4)
C10 C9 H9 120.2
C8 C9 H9 120.2
C9 C10 C11 121.2(4)
C9 C10 H10 119.4
C11 C10 H10 119.4
C10 C11 C6 119.1(4)
C10 C11 C12 118.3(3)
C6 C11 C12 122.6(3)
C11 C12 C13 110.9(4)
C11 C12 C14 112.2(3)
C13 C12 C14 108.6(3)
C11 C12 H12 108.4
C13 C12 H12 108.4
C14 C12 H12 108.4
C12 C13 H13A 109.5
C12 C13 H13B 109.5
H13A C13 H13B 109.5
C12 C13 H13C 109.5
H13A C13 H13C 109.5
H13B C13 H13C 109.5
C12 C14 H14A 109.5
C12 C14 H14B 109.5
H14A C14 H14B 109.5
C12 C14 H14C 109.5
H14A C14 H14C 109.5
H14B C14 H14C 109.5
C7 C15 C16 112.3(3)
C7 C15 C17 110.6(3)
C16 C15 C17 109.5(4)
C7 C15 H15 108.1
C16 C15 H15 108.1
C17 C15 H15 108.1
C15 C16 H16A 109.5
C15 C16 H16B 109.5
H16A C16 H16B 109.5
C15 C16 H16C 109.5
H16A C16 H16C 109.5
H16B C16 H16C 109.5
C15 C17 H17A 109.5
C15 C17 H17B 109.5
H17A C17 H17B 109.5
C15 C17 H17C 109.5
H17A C17 H17C 109.5
H17B C17 H17C 109.5
C23 C18 C19 120.6(3)
C23 C18 N2 118.6(3)
C19 C18 N2 120.8(3)
C20 C19 C18 118.1(4)
C20 C19 C27 118.3(3)
C18 C19 C27 123.6(3)
C21 C20 C19 121.8(4)
C21 C20 H20 119.1
C19 C20 H20 119.1
C20 C21 C22 119.9(4)
C20 C21 H21 120.0
C22 C21 H21 120.0
C21 C22 C23 120.7(4)
C21 C22 H22 119.6
C23 C22 H22 119.6
C18 C23 C22 118.7(3)
C18 C23 C24 122.2(3)
C22 C23 C24 119.2(3)
C25 C24 C23 112.2(3)
C25 C24 C26 109.5(4)
C23 C24 C26 112.4(3)
C25 C24 H24 107.5
C23 C24 H24 107.5
C26 C24 H24 107.5
C24 C25 H25A 109.5
C24 C25 H25B 109.5
H25A C25 H25B 109.5
C24 C25 H25C 109.5
H25A C25 H25C 109.5
H25B C25 H25C 109.5
C24 C26 H26A 109.5
C24 C26 H26B 109.5
H26A C26 H26B 109.5
C24 C26 H26C 109.5
H26A C26 H26C 109.5
H26B C26 H26C 109.5
C19 C27 C28 112.6(3)
C19 C27 C29 112.3(4)
C28 C27 C29 108.1(3)
C19 C27 H27 107.9
C28 C27 H27 107.9
C29 C27 H27 107.9
C27 C28 H28A 109.5
C27 C28 H28B 109.5
H28A C28 H28B 109.5
C27 C28 H28C 109.5
H28A C28 H28C 109.5
H28B C28 H28C 109.5
C27 C29 H29A 109.5
C27 C29 H29B 109.5
H29A C29 H29B 109.5
C27 C29 H29C 109.5
H29A C29 H29C 109.5
H29B C29 H29C 109.5
N3 C30 C33 108.5(4)
N3 C30 C31 109.8(3)
C33 C30 C31 109.3(4)
N3 C30 C32 108.4(4)
C33 C30 C32 112.9(5)
C31 C30 C32 107.8(4)
C30 C31 H31A 109.5
C30 C31 H31B 109.5
H31A C31 H31B 109.5
C30 C31 H31C 109.5
H31A C31 H31C 109.5
H31B C31 H31C 109.5
C30 C32 H32A 109.5
C30 C32 H32B 109.5
H32A C32 H32B 109.5
C30 C32 H32C 109.5
H32A C32 H32C 109.5
H32B C32 H32C 109.5
C30 C33 H33A 109.5
C30 C33 H33B 109.5
H33A C33 H33B 109.5
C30 C33 H33C 109.5
H33A C33 H33C 109.5
H33B C33 H33C 109.5
C35 C34 H34A 109.5
C35 C34 H34B 109.5
H34A C34 H34B 109.5
C35 C34 H34C 109.5
H34A C34 H34C 109.5
H34B C34 H34C 109.5
N4 C35 C36 122.0(3)
N4 C35 C34 122.1(3)
C36 C35 C34 115.8(3)
N4 C35 Nb1 53.36(17)
C36 C35 Nb1 73.5(2)
C34 C35 Nb1 152.8(3)
C37 C36 C35 134.6(3)
C37 C36 Nb1 74.6(2)
C35 C36 Nb1 75.3(2)
C37 C36 H36 112.7
C35 C36 H36 112.7
Nb1 C36 H36 132.2
N5 C37 C36 122.0(3)
N5 C37 C38 122.2(3)
C36 C37 C38 115.6(3)
N5 C37 Nb1 53.59(17)
C36 C37 Nb1 74.08(19)
C38 C37 Nb1 151.3(2)
C37 C38 H38A 109.5
C37 C38 H38B 109.5
H38A C38 H38B 109.5
C37 C38 H38C 109.5
H38A C38 H38C 109.5
H38B C38 H38C 109.5
C40 C39 C44 121.4(3)
C40 C39 N5 120.8(3)
C44 C39 N5 117.7(3)
C41 C40 C39 117.9(4)
C41 C40 C48 118.8(3)
C39 C40 C48 123.3(3)
C42 C41 C40 121.3(4)
C42 C41 H41 119.4
C40 C41 H41 119.4
C41 C42 C43 120.4(4)
C41 C42 H42 119.8
C43 C42 H42 119.8
C42 C43 C44 120.8(4)
C42 C43 H43 119.6
C44 C43 H43 119.6
C43 C44 C39 118.1(4)
C43 C44 C45 120.9(4)
C39 C44 C45 120.9(3)
C44 C45 C46 110.0(3)
C44 C45 C47 113.7(3)
C46 C45 C47 109.1(3)
C44 C45 H45 107.9
C46 C45 H45 107.9
C47 C45 H45 107.9
C45 C46 H46A 109.5
C45 C46 H46B 109.5
H46A C46 H46B 109.5
C45 C46 H46C 109.5
H46A C46 H46C 109.5
H46B C46 H46C 109.5
C45 C47 H47A 109.5
C45 C47 H47B 109.5
H47A C47 H47B 109.5
C45 C47 H47C 109.5
H47A C47 H47C 109.5
H47B C47 H47C 109.5
C40 C48 C50 110.8(3)
C40 C48 C49 110.9(3)
C50 C48 C49 110.2(3)
C40 C48 H48 108.3
C50 C48 H48 108.3
C49 C48 H48 108.3
C48 C49 H49A 109.5
C48 C49 H49B 109.5
H49A C49 H49B 109.5
C48 C49 H49C 109.5
H49A C49 H49C 109.5
H49B C49 H49C 109.5
C48 C50 H50A 109.5
C48 C50 H50B 109.5
H50A C50 H50B 109.5
C48 C50 H50C 109.5
H50A C50 H50C 109.5
H50B C50 H50C 109.5
C52 C51 C56 121.4(3)
C52 C51 N4 118.3(3)
C56 C51 N4 120.2(3)
C53 C52 C51 118.6(3)
C53 C52 C60 120.1(3)
C51 C52 C60 121.3(3)
C54 C53 C52 120.7(4)
C54 C53 H53 119.7
C52 C53 H53 119.7
C55 C54 C53 120.1(4)
C55 C54 H54 119.9
C53 C54 H54 119.9
C54 C55 C56 121.4(3)
C54 C55 H55 119.3
C56 C55 H55 119.3
C55 C56 C51 117.7(3)
C55 C56 C57 118.5(3)
C51 C56 C57 123.8(3)
C56 C57 C59 112.1(3)
C56 C57 C58 111.4(3)
C59 C57 C58 109.6(3)
C56 C57 H57 107.9
C59 C57 H57 107.9
C58 C57 H57 107.9
C57 C58 H58A 109.5
C57 C58 H58B 109.5
H58A C58 H58B 109.5
C57 C58 H58C 109.5
H58A C58 H58C 109.5
H58B C58 H58C 109.5
C57 C59 H59A 109.5
C57 C59 H59B 109.5
H59A C59 H59B 109.5
C57 C59 H59C 109.5
H59A C59 H59C 109.5
H59B C59 H59C 109.5
C52 C60 C62 113.6(3)
C52 C60 C61 110.8(3)
C62 C60 C61 108.9(3)
C52 C60 H60 107.8
C62 C60 H60 107.8
C61 C60 H60 107.8
C60 C61 H61A 109.5
C60 C61 H61B 109.5
H61A C61 H61B 109.5
C60 C61 H61C 109.5
H61A C61 H61C 109.5
H61B C61 H61C 109.5
C60 C62 H62A 109.5
C60 C62 H62B 109.5
H62A C62 H62B 109.5
C60 C62 H62C 109.5
H62A C62 H62C 109.5
H62B C62 H62C 109.5
N6 C63 C65 108.8(3)
N6 C63 C64 109.3(3)
C65 C63 C64 109.8(3)
N6 C63 C66 109.7(3)
C65 C63 C66 110.2(4)
C64 C63 C66 109.1(4)
C63 C64 H64A 109.5
C63 C64 H64B 109.5
H64A C64 H64B 109.5
C63 C64 H64C 109.5
H64A C64 H64C 109.5
H64B C64 H64C 109.5
C63 C65 H65A 109.5
C63 C65 H65B 109.5
H65A C65 H65B 109.5
C63 C65 H65C 109.5
H65A C65 H65C 109.5
H65B C65 H65C 109.5
C63 C66 H66A 109.5
C63 C66 H66B 109.5
H66A C66 H66B 109.5
C63 C66 H66C 109.5
H66A C66 H66C 109.5
H66B C66 H66C 109.5
C72 C67 C68 117.2(3)
C72 C67 Nb1 113.3(2)
C68 C67 Nb1 70.05(18)
C72 C67 H67 121.4
C68 C67 H67 121.4
Nb1 C67 H67 87.0
C69 C68 C67 117.1(3)
C69 C68 Nb1 112.3(2)
C67 C68 Nb1 70.07(18)
C69 C68 H68 121.5
C67 C68 H68 121.5
Nb1 C68 H68 87.9
C70 C69 C68 121.0(3)
C70 C69 Nb2 70.1(2)
C68 C69 Nb2 87.4(2)
C70 C69 H69 119.5
C68 C69 H69 119.5
Nb2 C69 H69 113.0
C69 C70 C71 120.4(3)
C69 C70 Nb2 76.8(2)
C71 C70 Nb2 72.76(19)
C69 C70 H70 119.8
C71 C70 H70 119.8
Nb2 C70 H70 121.9
C72 C71 C70 120.2(3)
C72 C71 Nb2 76.9(2)
C70 C71 Nb2 71.83(19)
C72 C71 H71 119.9
C70 C71 H71 119.9
Nb2 C71 H71 122.7
C71 C72 C67 121.2(3)
C71 C72 Nb2 70.3(2)
C67 C72 Nb2 87.7(2)
C71 C72 H72 119.4
C67 C72 H72 119.4
Nb2 C72 H72 112.6
C78 C73 C74 112.7(4)
C78 C73 B1 125.6(3)
C74 C73 B1 120.6(3)
F6 C74 C75 116.6(3)
F6 C74 C73 118.7(3)
C75 C74 C73 124.7(4)
F7 C75 C74 120.7(4)
F7 C75 C76 119.1(4)
C74 C75 C76 120.2(4)
F8 C76 C75 121.3(4)
F8 C76 C77 120.4(4)
C75 C76 C77 118.3(4)
F9 C77 C76 119.9(4)
F9 C77 C78 120.2(4)
C76 C77 C78 119.8(4)
F10 C78 C77 115.0(3)
F10 C78 C73 120.7(3)
C77 C78 C73 124.3(4)
C80 C79 C84 113.0(3)
C80 C79 B1 125.8(3)
C84 C79 B1 120.2(3)
F15 C80 C79 121.0(3)
F15 C80 C81 114.6(3)
C79 C80 C81 124.4(4)
F14 C81 C82 119.8(4)
F14 C81 C80 120.9(4)
C82 C81 C80 119.3(4)
F13 C82 C83 120.6(4)
F13 C82 C81 120.2(4)
C83 C82 C81 119.2(4)
F12 C83 C82 120.0(4)
F12 C83 C84 120.7(4)
C82 C83 C84 119.3(4)
F11 C84 C83 116.1(3)
F11 C84 C79 119.1(3)
C83 C84 C79 124.9(4)
C90 C85 C86 113.3(3)
C90 C85 B1 119.8(3)
C86 C85 B1 125.6(3)
F16 C86 C87 115.2(3)
F16 C86 C85 121.1(3)
C87 C86 C85 123.7(3)
F17 C87 C88 119.0(3)
F17 C87 C86 120.8(3)
C88 C87 C86 120.2(3)
F18 C88 C87 121.3(3)
F18 C88 C89 119.8(3)
C87 C88 C89 118.9(3)
F19 C89 C90 121.3(3)
F19 C89 C88 119.6(3)
C90 C89 C88 119.1(3)
F20 C90 C89 115.7(3)
F20 C90 C85 119.6(3)
C89 C90 C85 124.8(3)
C92 C91 C96 113.2(3)
C92 C91 B1 126.0(3)
C96 C91 B1 119.7(3)
F5 C92 C93 115.1(3)
F5 C92 C91 121.1(3)
C93 C92 C91 123.8(4)
F4 C93 C94 119.1(3)
F4 C93 C92 120.7(4)
C94 C93 C92 120.2(3)
F3 C94 C93 120.9(3)
F3 C94 C95 119.9(4)
C93 C94 C95 119.2(4)
F2 C95 C96 121.0(3)
F2 C95 C94 120.5(4)
C96 C95 C94 118.5(4)
F1 C96 C95 115.7(3)
F1 C96 C91 119.2(3)
C95 C96 C91 125.1(3)
C98 C97 Cl2 114.6(4)
C98 C97 H97A 108.6
Cl2 C97 H97A 108.6
C98 C97 H97B 108.6
Cl2 C97 H97B 108.6
H97A C97 H97B 107.6
C97 C98 Cl1 113.9(3)
C97 C98 H98A 108.8
Cl1 C98 H98A 108.8
C97 C98 H98B 108.8
Cl1 C98 H98B 108.8
H98A C98 H98B 107.7
C79 B1 C73 99.9(3)
C79 B1 C91 114.6(3)
C73 B1 C91 115.4(3)
C79 B1 C85 114.9(3)
C73 B1 C85 114.4(3)
C91 B1 C85 98.6(3)
C4 N1 C6 118.6(3)
C4 N1 Nb2 115.1(2)
C6 N1 Nb2 125.1(2)
C2 N2 C18 116.8(3)
C2 N2 Nb2 115.9(2)
C18 N2 Nb2 126.1(2)
C30 N3 Nb2 175.7(3)
C35 N4 C51 121.1(3)
C35 N4 Nb1 96.9(2)
C51 N4 Nb1 136.7(2)
C37 N5 C39 121.1(3)
C37 N5 Nb1 96.4(2)
C39 N5 Nb1 137.4(2)
C63 N6 Nb1 168.5(3)
N6 Nb1 N5 119.02(12)
N6 Nb1 N4 118.56(12)
N5 Nb1 N4 94.27(11)
N6 Nb1 C68 103.16(13)
N5 Nb1 C68 125.34(12)
N4 Nb1 C68 94.37(12)
N6 Nb1 C67 102.33(13)
N5 Nb1 C67 95.15(12)
N4 Nb1 C67 125.93(12)
C68 Nb1 C67 39.87(12)
N6 Nb1 C36 93.37(12)
N5 Nb1 C36 59.50(11)
N4 Nb1 C36 59.45(11)
C68 Nb1 C36 153.61(12)
C67 Nb1 C36 154.52(12)
N6 Nb1 C37 101.63(12)
N5 Nb1 C37 30.02(11)
N4 Nb1 C37 82.09(10)
C68 Nb1 C37 153.40(12)
C67 Nb1 C37 124.30(12)
C36 Nb1 C37 31.28(11)
N6 Nb1 C35 101.87(12)
N5 Nb1 C35 81.74(11)
N4 Nb1 C35 29.79(11)
C68 Nb1 C35 123.52(12)
C67 Nb1 C35 153.80(12)
C36 Nb1 C35 31.21(11)
C37 Nb1 C35 59.40(11)
N3 Nb2 N2 98.95(13)
N3 Nb2 N1 98.97(13)
N2 Nb2 N1 86.41(10)
N3 Nb2 C70 94.84(14)
N2 Nb2 C70 149.68(11)
N1 Nb2 C70 117.98(12)
N3 Nb2 C71 94.24(14)
N2 Nb2 C71 116.20(11)
N1 Nb2 C71 151.68(11)
C70 Nb2 C71 35.42(12)
N3 Nb2 C69 119.73(13)
N2 Nb2 C69 141.14(11)
N1 Nb2 C69 90.92(11)
C70 Nb2 C69 33.09(13)
C71 Nb2 C69 60.81(12)
N3 Nb2 C72 118.14(13)
N2 Nb2 C72 89.08(11)
N1 Nb2 C72 142.86(12)
C70 Nb2 C72 60.63(12)
C71 Nb2 C72 32.79(12)
C69 Nb2 C72 70.28(12)

loop_
_geom_bond_atom_site_label_1
_geom_bond_atom_site_label_2
_geom_bond_distance
C1 C2 1.515(5)
C1 H1A 0.9800
C1 H1B 0.9800
C1 H1C 0.9800
C2 N2 1.339(5)
C2 C3 1.403(5)
C3 C4 1.404(5)
C3 H3 0.9500
C4 N1 1.341(5)
C4 C5 1.509(5)
C5 H5A 0.9800
C5 H5B 0.9800
C5 H5C 0.9800
C6 C7 1.406(5)
C6 C11 1.407(5)
C6 N1 1.450(4)
C7 C8 1.395(5)
C7 C15 1.525(5)
C8 C9 1.387(6)
C8 H8 0.9500
C9 C10 1.376(6)
C9 H9 0.9500
C10 C11 1.392(5)
C10 H10 0.9500
C11 C12 1.524(6)
C12 C13 1.533(6)
C12 C14 1.540(6)
C12 H12 1.0000
C13 H13A 0.9800
C13 H13B 0.9800
C13 H13C 0.9800
C14 H14A 0.9800
C14 H14B 0.9800
C14 H14C 0.9800
C15 C16 1.533(6)
C15 C17 1.535(6)
C15 H15 1.0000
C16 H16A 0.9800
C16 H16B 0.9800
C16 H16C 0.9800
C17 H17A 0.9800
C17 H17B 0.9800
C17 H17C 0.9800
C18 C23 1.402(5)
C18 C19 1.407(5)
C18 N2 1.453(4)
C19 C20 1.396(5)
C19 C27 1.518(6)
C20 C21 1.370(6)
C20 H20 0.9500
C21 C22 1.378(6)
C21 H21 0.9500
C22 C23 1.404(5)
C22 H22 0.9500
C23 C24 1.529(5)
C24 C25 1.523(6)
C24 C26 1.532(6)
C24 H24 1.0000
C25 H25A 0.9800
C25 H25B 0.9800
C25 H25C 0.9800
C26 H26A 0.9800
C26 H26B 0.9800
C26 H26C 0.9800
C27 C28 1.532(6)
C27 C29 1.539(6)
C27 H27 1.0000
C28 H28A 0.9800
C28 H28B 0.9800
C28 H28C 0.9800
C29 H29A 0.9800
C29 H29B 0.9800
C29 H29C 0.9800
C30 N3 1.462(5)
C30 C33 1.505(7)
C30 C31 1.532(6)
C30 C32 1.546(7)
C31 H31A 0.9800
C31 H31B 0.9800
C31 H31C 0.9800
C32 H32A 0.9800
C32 H32B 0.9800
C32 H32C 0.9800
C33 H33A 0.9800
C33 H33B 0.9800
C33 H33C 0.9800
C34 C35 1.509(5)
C34 H34A 0.9800
C34 H34B 0.9800
C34 H34C 0.9800
C35 N4 1.332(4)
C35 C36 1.426(5)
C35 Nb1 2.661(3)
C36 C37 1.424(5)
C36 Nb1 2.638(3)
C36 H36 0.9500
C37 N5 1.331(4)
C37 C38 1.508(5)
C37 Nb1 2.645(3)
C38 H38A 0.9800
C38 H38B 0.9800
C38 H38C 0.9800
C39 C40 1.402(5)
C39 C44 1.411(5)
C39 N5 1.450(4)
C40 C41 1.401(5)
C40 C48 1.515(6)
C41 C42 1.373(6)
C41 H41 0.9500
C42 C43 1.382(6)
C42 H42 0.9500
C43 C44 1.397(5)
C43 H43 0.9500
C44 C45 1.518(5)
C45 C46 1.525(5)
C45 C47 1.527(5)
C45 H45 1.0000
C46 H46A 0.9800
C46 H46B 0.9800
C46 H46C 0.9800
C47 H47A 0.9800
C47 H47B 0.9800
C47 H47C 0.9800
C48 C50 1.533(5)
C48 C49 1.535(5)
C48 H48 1.0000
C49 H49A 0.9800
C49 H49B 0.9800
C49 H49C 0.9800
C50 H50A 0.9800
C50 H50B 0.9800
C50 H50C 0.9800
C51 C52 1.402(5)
C51 C56 1.403(5)
C51 N4 1.448(4)
C52 C53 1.394(5)
C52 C60 1.522(5)
C53 C54 1.384(6)
C53 H53 0.9500
C54 C55 1.376(6)
C54 H54 0.9500
C55 C56 1.400(5)
C55 H55 0.9500
C56 C57 1.516(5)
C57 C59 1.535(5)
C57 C58 1.537(5)
C57 H57 1.0000
C58 H58A 0.9800
C58 H58B 0.9800
C58 H58C 0.9800
C59 H59A 0.9800
C59 H59B 0.9800
C59 H59C 0.9800
C60 C62 1.529(5)
C60 C61 1.534(5)
C60 H60 1.0000
C61 H61A 0.9800
C61 H61B 0.9800
C61 H61C 0.9800
C62 H62A 0.9800
C62 H62B 0.9800
C62 H62C 0.9800
C63 N6 1.455(5)
C63 C65 1.523(6)
C63 C64 1.528(6)
C63 C66 1.538(6)
C64 H64A 0.9800
C64 H64B 0.9800
C64 H64C 0.9800
C65 H65A 0.9800
C65 H65B 0.9800
C65 H65C 0.9800
C66 H66A 0.9800
C66 H66B 0.9800
C66 H66C 0.9800
C67 C72 1.451(5)
C67 C68 1.519(5)
C67 Nb1 2.228(3)
C67 H67 0.9500
C68 C69 1.456(5)
C68 Nb1 2.227(3)
C68 H68 0.9500
C69 C70 1.382(5)
C69 Nb2 2.465(3)
C69 H69 0.9500
C70 C71 1.453(5)
C70 Nb2 2.381(3)
C70 H70 0.9500
C71 C72 1.377(5)
C71 Nb2 2.394(3)
C71 H71 0.9500
C72 Nb2 2.477(3)
C72 H72 0.9500
C73 C78 1.391(5)
C73 C74 1.397(5)
C73 B1 1.653(6)
C74 F6 1.357(4)
C74 C75 1.368(6)
C75 F7 1.352(5)
C75 C76 1.374(6)
C76 F8 1.341(5)
C76 C77 1.378(6)
C77 F9 1.348(5)
C77 C78 1.385(6)
C78 F10 1.353(4)
C79 C80 1.384(5)
C79 C84 1.394(5)
C79 B1 1.647(5)
C80 F15 1.355(4)
C80 C81 1.389(5)
C81 F14 1.344(4)
C81 C82 1.378(6)
C82 F13 1.349(4)
C82 C83 1.371(6)
C83 F12 1.347(4)
C83 C84 1.378(5)
C84 F11 1.357(4)
C85 C90 1.392(5)
C85 C86 1.393(5)
C85 B1 1.656(5)
C86 F16 1.351(4)
C86 C87 1.381(5)
C87 F17 1.353(4)
C87 C88 1.368(5)
C88 F18 1.346(4)
C88 C89 1.382(5)
C89 F19 1.346(4)
C89 C90 1.374(5)
C90 F20 1.355(4)
C91 C92 1.389(5)
C91 C96 1.395(5)
C91 B1 1.655(6)
C92 F5 1.355(4)
C92 C93 1.383(5)
C93 F4 1.349(4)
C93 C94 1.369(6)
C94 F3 1.342(4)
C94 C95 1.384(5)
C95 F2 1.339(5)
C95 C96 1.381(5)
C96 F1 1.357(4)
C97 C98 1.485(6)
C97 Cl2 1.754(5)
C97 H97A 0.9900
C97 H97B 0.9900
C98 Cl1 1.782(5)
C98 H98A 0.9900
C98 H98B 0.9900
N1 Nb2 2.189(3)
N2 Nb2 2.175(3)
N3 Nb2 1.756(3)
N4 Nb1 2.151(3)
N5 Nb1 2.142(3)
N6 Nb1 1.765(3)
